data_7711309
loop_
_publ_author_name
'Morozkov, Gleb V.'
'Abel, Anton S.'
'Filatov, Mikhail A.'
'Nefedov, Sergei E.'
'Roznyatovsky, Vitaly A.'
'Cheprakov, Andrey V.'
'Mitrofanov, Alexander Yu'
'Ziankou, Ilia S.'
'Averin, Alexei D.'
'Beletskaya, Irina P.'
'Michalak, Julien'
'Bucher, Christophe'
'Bonneviot, Laurent'
'Bessmertnykh-Lemeune, Alla'

_publ_section_title
;
 Ruthenium(II) complexes with phosphonate-substituted phenanthroline
 ligands: synthesis, characterization and use in organic photocatalysis.
;
_journal_issue 36
_journal_name_full 'Dalton transactions (Cambridge, England : 2003)'
_journal_page_first 13612
_journal_page_last 13630
_journal_paper_doi 10.1039/d2dt01364a
_journal_volume 51
_journal_year 2022
_chemical_formula_sum 'C36 H33 F12 N6 O3 P3 Ru'
_chemical_formula_weight 1019.66
_chemical_name_systematic
'Bis(2,2?-bipyridine)[5-(diethoxyphosphoryl)-1,10-phenanthroline]ruthenium(II) hexafluorophosphate'
_space_group_crystal_system triclinic
_space_group_IT_number 2
_space_group_name_Hall '-P 1'
_space_group_name_H-M_alt 'P -1'
_atom_sites_solution_hydrogens geom
_audit_creation_method SHELXL-2014/7
_audit_update_record
;
2022-02-09 deposited with the CCDC.	2022-07-13 downloaded from the CCDC.
;
_cell_angle_alpha 108.787(2)
_cell_angle_beta 97.776(2)
_cell_angle_gamma 92.434(2)
_cell_formula_units_Z 2
_cell_length_a 12.6664(6)
_cell_length_b 13.0845(6)
_cell_length_c 13.0859(6)
_cell_measurement_reflns_used 5507
_cell_measurement_temperature 150(2)
_cell_measurement_theta_max 30.49
_cell_measurement_theta_min 2.21
_cell_volume 2025.77(17)
_computing_structure_refinement 'SHELXL-2014/7 (Sheldrick, 2014)'
_diffrn_ambient_temperature 150(2)
_diffrn_measured_fraction_theta_full 0.994
_diffrn_measured_fraction_theta_max 0.990
_diffrn_measurement_device_type 'Bruker APEX-II CCD'
_diffrn_measurement_method '\f and \w scans'
_diffrn_radiation_type MoK\a
_diffrn_radiation_wavelength 0.71073
_diffrn_reflns_av_R_equivalents 0.0576
_diffrn_reflns_av_unetI/netI 0.1113
_diffrn_reflns_Laue_measured_fraction_full 0.994
_diffrn_reflns_Laue_measured_fraction_max 0.990
_diffrn_reflns_limit_h_max 16
_diffrn_reflns_limit_h_min -16
_diffrn_reflns_limit_k_max 17
_diffrn_reflns_limit_k_min -17
_diffrn_reflns_limit_l_max 17
_diffrn_reflns_limit_l_min -17
_diffrn_reflns_number 22032
_diffrn_reflns_point_group_measured_fraction_full 0.994
_diffrn_reflns_point_group_measured_fraction_max 0.990
_diffrn_reflns_theta_full 25.242
_diffrn_reflns_theta_max 28.000
_diffrn_reflns_theta_min 2.138
_exptl_absorpt_coefficient_mu 0.606
_exptl_crystal_colour orange
_exptl_crystal_density_diffrn 1.672
_exptl_crystal_description prizm
_exptl_crystal_F_000 1024
_exptl_crystal_recrystallization_method 'Re-crystallisation from solvent: methanol, toluene'
_exptl_crystal_size_max 0.200
_exptl_crystal_size_mid 0.180
_exptl_crystal_size_min 0.160
_refine_diff_density_max 1.463
_refine_diff_density_min -0.963
_refine_diff_density_rms 0.123
_refine_ls_extinction_method none
_refine_ls_goodness_of_fit_ref 1.062
_refine_ls_hydrogen_treatment constr
_refine_ls_matrix_type full
_refine_ls_number_parameters 553
_refine_ls_number_reflns 9685
_refine_ls_number_restraints 0
_refine_ls_restrained_S_all 1.062
_refine_ls_R_factor_all 0.1250
_refine_ls_R_factor_gt 0.0817
_refine_ls_shift/su_max 0.001
_refine_ls_shift/su_mean 0.000
_refine_ls_structure_factor_coef Fsqd
_refine_ls_weighting_details 'w=1/[\s^2^(Fo^2^)+(0.0799P)^2^+2.8184P] where P=(Fo^2^+2Fc^2^)/3'
_refine_ls_weighting_scheme calc
_refine_ls_wR_factor_gt 0.1757
_refine_ls_wR_factor_ref 0.1944
_reflns_Friedel_coverage 0.000
_reflns_number_gt 6155
_reflns_number_total 9685
_reflns_threshold_expression 'I > 2\s(I)'
_cod_data_source_file d2dt01364a2.cif
_cod_data_source_block Ru-o-POEt
_cod_original_cell_volume 2025.77(16)
_cod_database_code 7711309
_shelx_shelxl_version_number 2014/7
_shelx_space_group_comment
;
The symmetry employed for this shelxl refinement is uniquely defined
by the following loop, which should always be used as a source of
symmetry information in preference to the above space-group names.
They are only intended as comments.
;
_shelx_estimated_absorpt_t_min 0.888
_shelx_estimated_absorpt_t_max 0.909

loop_
_space_group_symop_operation_xyz
'x, y, z'
'-x, -y, -z'

loop_
_atom_site_label
_atom_site_type_symbol
_atom_site_fract_x
_atom_site_fract_y
_atom_site_fract_z
_atom_site_U_iso_or_equiv
_atom_site_adp_type
_atom_site_occupancy
_atom_site_site_symmetry_order
_atom_site_calc_flag
_atom_site_refinement_flags_posn
_atom_site_refinement_flags_adp
_atom_site_refinement_flags_occupancy
_atom_site_disorder_assembly
_atom_site_disorder_group
Ru1 Ru 0.31673(4) 0.16076(4) 0.27729(4) 0.02659(15) Uani 1 1 d . . . . .
P1 P 0.05688(17) 0.34773(18) 0.73547(16) 0.0557(5) Uani 1 1 d . . . . .
P2 P 0.16569(14) -0.21155(14) 0.70848(15) 0.0446(4) Uani 1 1 d . . . . .
P3 P 0.4873(2) 0.30336(17) 0.75509(17) 0.0644(6) Uani 1 1 d . . . . .
N1 N 0.2216(4) 0.2654(4) 0.3703(4) 0.0298(11) Uani 1 1 d . . . . .
N2 N 0.3144(4) 0.1004(4) 0.4042(4) 0.0327(11) Uani 1 1 d . . . . .
N3 N 0.4057(4) 0.0471(4) 0.1887(4) 0.0301(11) Uani 1 1 d . . . . .
N4 N 0.1990(4) 0.0393(4) 0.1887(4) 0.0330(11) Uani 1 1 d . . . . .
N5 N 0.3140(4) 0.2343(4) 0.1600(4) 0.0333(11) Uani 1 1 d . . . . .
N6 N 0.4432(3) 0.2790(4) 0.3460(4) 0.0272(10) Uani 1 1 d . . . . .
F1 F 0.2546(4) -0.2424(4) 0.7897(3) 0.0695(13) Uani 1 1 d . . . . .
F2 F 0.1831(4) -0.0881(3) 0.7878(4) 0.0786(15) Uani 1 1 d . . . . .
F3 F 0.0758(4) -0.2346(4) 0.7733(4) 0.0734(13) Uani 1 1 d . . . . .
F4 F 0.1497(3) -0.3335(3) 0.6297(4) 0.0658(12) Uani 1 1 d . . . . .
F5 F 0.2565(3) -0.1866(3) 0.6436(4) 0.0619(11) Uani 1 1 d . . . . .
F6 F 0.0773(4) -0.1787(4) 0.6293(4) 0.0761(14) Uani 1 1 d . . . . .
F7 F 0.3977(4) 0.3295(4) 0.6724(4) 0.0763(14) Uani 1 1 d . . . . .
F8 F 0.5742(6) 0.2832(7) 0.8378(6) 0.164(4) Uani 1 1 d . . . . .
F9 F 0.4576(6) 0.4057(4) 0.8478(5) 0.131(3) Uani 1 1 d . . . . .
F10 F 0.5103(5) 0.2036(4) 0.6558(5) 0.0930(17) Uani 1 1 d . . . . .
F11 F 0.3998(4) 0.2289(4) 0.7828(4) 0.0815(16) Uani 1 1 d . . . . .
F12 F 0.5746(4) 0.3800(4) 0.7274(4) 0.0710(13) Uani 1 1 d . . . . .
O1 O 0.0586(4) 0.2996(5) 0.8212(4) 0.0679(15) Uani 1 1 d . . . . .
O3 O -0.0566(4) 0.3562(5) 0.6753(5) 0.0688(16) Uani 1 1 d . . . . .
C1 C 0.1809(5) 0.3523(5) 0.3530(5) 0.0388(15) Uani 1 1 d . . . . .
H1A H 0.1908 0.3670 0.2882 0.047 Uiso 1 1 calc R U . . .
C2 C 0.1252(5) 0.4211(5) 0.4260(5) 0.0408(15) Uani 1 1 d . . . . .
H2A H 0.0987 0.4830 0.4122 0.049 Uiso 1 1 calc R U . . .
C3 C 0.1084(5) 0.3995(5) 0.5186(5) 0.0404(15) Uani 1 1 d . . . . .
H3A H 0.0702 0.4467 0.5691 0.049 Uiso 1 1 calc R U . . .
C4 C 0.1471(5) 0.3086(5) 0.5390(5) 0.0376(14) Uani 1 1 d . . . . .
C5 C 0.1310(5) 0.2750(6) 0.6311(5) 0.0446(16) Uani 1 1 d . . . . .
O2 O 0.1016(6) 0.4694(5) 0.7697(5) 0.087(2) Uani 1 1 d . . . . .
C6 C 0.2019(17) 0.5142(14) 0.8266(15) 0.104(4) Uani 0.6 1 d . . P A 1
H6A H 0.2306 0.5633 0.7910 0.125 Uiso 0.6 1 calc R U P A 1
H6B H 0.2495 0.4550 0.8192 0.125 Uiso 0.6 1 calc R U P A 1
C7 C 0.2079(18) 0.5728(15) 0.9391(16) 0.104(4) Uani 0.6 1 d . . P A 1
H7A H 0.2796 0.6104 0.9681 0.156 Uiso 0.6 1 calc R U P A 1
H7B H 0.1934 0.5227 0.9783 0.156 Uiso 0.6 1 calc R U P A 1
H7C H 0.1547 0.6261 0.9488 0.156 Uiso 0.6 1 calc R U P A 1
C6A C 0.097(3) 0.550(2) 0.875(2) 0.104(4) Uani 0.4 1 d . . P A 2
H6AA H 0.1203 0.6203 0.8665 0.125 Uiso 0.4 1 calc R U P A 2
H6AB H 0.0200 0.5526 0.8801 0.125 Uiso 0.4 1 calc R U P A 2
C7A C 0.143(3) 0.555(2) 0.970(3) 0.104(4) Uani 0.4 1 d . . P A 2
H7AA H 0.1013 0.5954 1.0248 0.156 Uiso 0.4 1 calc R U P A 2
H7AB H 0.2151 0.5926 0.9842 0.156 Uiso 0.4 1 calc R U P A 2
H7AC H 0.1482 0.4818 0.9725 0.156 Uiso 0.4 1 calc R U P A 2
C8 C -0.1400(9) 0.2608(10) 0.6425(8) 0.098(3) Uani 1 1 d . . . . .
H8A H -0.1887 0.2594 0.5760 0.117 Uiso 1 1 calc R U . . .
H8B H -0.1048 0.1925 0.6255 0.117 Uiso 1 1 calc R U . . .
C9 C -0.1991(11) 0.2690(14) 0.7281(11) 0.151(6) Uani 1 1 d . . . . .
H9A H -0.2706 0.2312 0.6979 0.226 Uiso 1 1 calc R U . . .
H9B H -0.2055 0.3456 0.7673 0.226 Uiso 1 1 calc R U . . .
H9C H -0.1623 0.2359 0.7787 0.226 Uiso 1 1 calc R U . . .
C10 C 0.1733(6) 0.1834(6) 0.6423(6) 0.0495(17) Uani 1 1 d . . . . .
H10A H 0.1605 0.1618 0.7025 0.059 Uiso 1 1 calc R U . . .
C11 C 0.2058(5) 0.2434(4) 0.4623(5) 0.0316(13) Uani 1 1 d . . . . .
C12 C 0.2526(5) 0.1526(5) 0.4784(5) 0.0323(13) Uani 1 1 d . . . . .
C13 C 0.2353(5) 0.1200(5) 0.5670(5) 0.0388(15) Uani 1 1 d . . . . .
C14 C 0.2827(6) 0.0279(6) 0.5778(6) 0.0505(18) Uani 1 1 d . . . . .
H14A H 0.2724 0.0030 0.6366 0.061 Uiso 1 1 calc R U . . .
C15 C 0.3436(6) -0.0249(5) 0.5025(5) 0.0451(16) Uani 1 1 d . . . . .
H15A H 0.3758 -0.0875 0.5081 0.054 Uiso 1 1 calc R U . . .
C16 C 0.3584(5) 0.0130(5) 0.4184(5) 0.0420(15) Uani 1 1 d . . . . .
H16A H 0.4021 -0.0245 0.3675 0.050 Uiso 1 1 calc R U . . .
C17 C 0.5132(5) 0.0552(5) 0.1971(5) 0.0342(13) Uani 1 1 d . . . . .
H17A H 0.5535 0.1167 0.2505 0.041 Uiso 1 1 calc R U . . .
C18 C 0.5666(5) -0.0230(5) 0.1305(5) 0.0389(15) Uani 1 1 d . . . . .
H18A H 0.6425 -0.0154 0.1388 0.047 Uiso 1 1 calc R U . . .
C19 C 0.5096(5) -0.1114(5) 0.0525(5) 0.0425(16) Uani 1 1 d . . . . .
H19A H 0.5452 -0.1658 0.0059 0.051 Uiso 1 1 calc R U . . .
C20 C 0.3983(5) -0.1202(5) 0.0424(5) 0.0399(15) Uani 1 1 d . . . . .
H20A H 0.3569 -0.1804 -0.0118 0.048 Uiso 1 1 calc R U . . .
C21 C 0.3489(5) -0.0410(5) 0.1120(5) 0.0318(13) Uani 1 1 d . . . . .
C22 C 0.2324(5) -0.0455(5) 0.1129(5) 0.0349(14) Uani 1 1 d . . . . .
C23 C 0.1617(5) -0.1299(5) 0.0434(6) 0.0486(17) Uani 1 1 d . . . . .
H23A H 0.1862 -0.1873 -0.0110 0.058 Uiso 1 1 calc R U . . .
C24 C 0.0543(6) -0.1298(6) 0.0540(7) 0.065(2) Uani 1 1 d . . . . .
H24A H 0.0043 -0.1878 0.0078 0.078 Uiso 1 1 calc R U . . .
C25 C 0.0214(5) -0.0455(6) 0.1313(6) 0.056(2) Uani 1 1 d . . . . .
H25A H -0.0519 -0.0445 0.1400 0.068 Uiso 1 1 calc R U . . .
C26 C 0.0948(5) 0.0383(5) 0.1970(5) 0.0404(15) Uani 1 1 d . . . . .
H26A H 0.0707 0.0973 0.2500 0.049 Uiso 1 1 calc R U . . .
C27 C 0.2423(5) 0.2086(6) 0.0680(5) 0.0453(16) Uani 1 1 d . . . . .
H27A H 0.1881 0.1511 0.0538 0.054 Uiso 1 1 calc R U . . .
C28 C 0.2444(6) 0.2623(7) -0.0059(6) 0.0545(19) Uani 1 1 d . . . . .
H28A H 0.1922 0.2425 -0.0700 0.065 Uiso 1 1 calc R U . . .
C29 C 0.3226(7) 0.3451(6) 0.0135(6) 0.055(2) Uani 1 1 d . . . . .
H29A H 0.3252 0.3833 -0.0369 0.066 Uiso 1 1 calc R U . . .
C30 C 0.3972(6) 0.3720(6) 0.1067(6) 0.0493(17) Uani 1 1 d . . . . .
H30A H 0.4522 0.4287 0.1207 0.059 Uiso 1 1 calc R U . . .
C31 C 0.3924(5) 0.3166(5) 0.1807(5) 0.0335(13) Uani 1 1 d . . . . .
C32 C 0.4650(5) 0.3404(4) 0.2840(5) 0.0318(13) Uani 1 1 d . . . . .
C33 C 0.5504(5) 0.4196(5) 0.3188(6) 0.0436(16) Uani 1 1 d . . . . .
H33A H 0.5657 0.4616 0.2745 0.052 Uiso 1 1 calc R U . . .
C34 C 0.6124(5) 0.4365(5) 0.4178(6) 0.0495(18) Uani 1 1 d . . . . .
H34A H 0.6722 0.4894 0.4418 0.059 Uiso 1 1 calc R U . . .
C35 C 0.5888(5) 0.3782(5) 0.4818(5) 0.0443(16) Uani 1 1 d . . . . .
H35A H 0.6302 0.3915 0.5517 0.053 Uiso 1 1 calc R U . . .
C36 C 0.5035(5) 0.2988(5) 0.4440(5) 0.0341(13) Uani 1 1 d . . . . .
H36A H 0.4873 0.2574 0.4886 0.041 Uiso 1 1 calc R U . . .

loop_
_atom_site_aniso_label
_atom_site_aniso_U_11
_atom_site_aniso_U_22
_atom_site_aniso_U_33
_atom_site_aniso_U_23
_atom_site_aniso_U_13
_atom_site_aniso_U_12
Ru1 0.0264(3) 0.0229(2) 0.0293(3) 0.00693(17) 0.00482(17) 0.00297(17)
P1 0.0566(13) 0.0670(13) 0.0491(11) 0.0203(10) 0.0214(9) 0.0156(10)
P2 0.0349(10) 0.0403(9) 0.0532(11) 0.0086(8) 0.0059(8) 0.0014(8)
P3 0.0971(18) 0.0455(11) 0.0476(12) 0.0160(10) 0.0069(11) -0.0163(12)
N1 0.029(3) 0.025(2) 0.034(3) 0.007(2) 0.005(2) 0.004(2)
N2 0.036(3) 0.023(2) 0.037(3) 0.007(2) 0.004(2) 0.004(2)
N3 0.034(3) 0.024(2) 0.031(3) 0.009(2) 0.002(2) 0.002(2)
N4 0.027(3) 0.031(3) 0.039(3) 0.008(2) 0.004(2) 0.002(2)
N5 0.032(3) 0.034(3) 0.033(3) 0.009(2) 0.005(2) 0.009(2)
N6 0.023(2) 0.025(2) 0.031(2) 0.005(2) 0.0063(19) 0.0028(19)
F1 0.062(3) 0.081(3) 0.062(3) 0.024(2) -0.001(2) 0.013(2)
F2 0.056(3) 0.051(3) 0.103(4) -0.012(2) 0.020(3) 0.003(2)
F3 0.061(3) 0.081(3) 0.074(3) 0.016(3) 0.023(2) -0.006(2)
F4 0.059(3) 0.045(2) 0.075(3) -0.003(2) 0.007(2) -0.006(2)
F5 0.052(3) 0.057(3) 0.081(3) 0.026(2) 0.021(2) 0.005(2)
F6 0.052(3) 0.090(4) 0.085(3) 0.028(3) 0.003(2) 0.023(2)
F7 0.085(4) 0.063(3) 0.097(4) 0.045(3) 0.021(3) 0.005(3)
F8 0.136(6) 0.222(8) 0.163(6) 0.158(7) -0.080(5) -0.098(6)
F9 0.212(7) 0.069(4) 0.092(4) -0.014(3) 0.084(5) -0.062(4)
F10 0.110(4) 0.049(3) 0.114(4) 0.014(3) 0.027(3) 0.020(3)
F11 0.122(4) 0.059(3) 0.061(3) 0.024(2) 0.007(3) -0.032(3)
F12 0.094(4) 0.062(3) 0.063(3) 0.026(2) 0.023(3) 0.000(3)
O1 0.066(4) 0.095(4) 0.057(3) 0.038(3) 0.022(3) 0.027(3)
O3 0.055(3) 0.090(4) 0.073(4) 0.034(3) 0.024(3) 0.026(3)
C1 0.035(4) 0.035(3) 0.047(4) 0.014(3) 0.008(3) 0.004(3)
C2 0.040(4) 0.034(3) 0.050(4) 0.015(3) 0.009(3) 0.011(3)
C3 0.028(3) 0.038(3) 0.053(4) 0.010(3) 0.010(3) 0.009(3)
C4 0.033(3) 0.041(4) 0.037(3) 0.012(3) 0.003(3) 0.004(3)
C5 0.042(4) 0.049(4) 0.046(4) 0.017(3) 0.012(3) 0.008(3)
O2 0.119(6) 0.067(4) 0.066(4) 0.001(3) 0.040(4) -0.002(4)
C6 0.125(11) 0.063(6) 0.104(9) 0.013(6) -0.013(8) -0.003(7)
C7 0.125(11) 0.063(6) 0.104(9) 0.013(6) -0.013(8) -0.003(7)
C6A 0.125(11) 0.063(6) 0.104(9) 0.013(6) -0.013(8) -0.003(7)
C7A 0.125(11) 0.063(6) 0.104(9) 0.013(6) -0.013(8) -0.003(7)
C8 0.080(7) 0.124(10) 0.079(7) 0.022(7) 0.011(6) 0.004(7)
C9 0.102(10) 0.234(18) 0.123(11) 0.066(12) 0.026(9) 0.012(11)
C10 0.058(5) 0.052(4) 0.045(4) 0.022(3) 0.016(3) 0.004(4)
C11 0.032(3) 0.026(3) 0.036(3) 0.009(2) 0.007(2) -0.001(2)
C12 0.031(3) 0.027(3) 0.037(3) 0.008(3) 0.004(2) -0.001(2)
C13 0.043(4) 0.036(3) 0.040(4) 0.016(3) 0.007(3) 0.004(3)
C14 0.064(5) 0.046(4) 0.050(4) 0.026(3) 0.010(4) 0.008(4)
C15 0.058(5) 0.032(3) 0.053(4) 0.023(3) 0.011(3) 0.009(3)
C16 0.042(4) 0.038(3) 0.046(4) 0.012(3) 0.010(3) 0.010(3)
C17 0.028(3) 0.036(3) 0.042(3) 0.014(3) 0.010(3) 0.004(3)
C18 0.032(3) 0.046(4) 0.045(4) 0.019(3) 0.015(3) 0.011(3)
C19 0.041(4) 0.042(4) 0.047(4) 0.011(3) 0.022(3) 0.013(3)
C20 0.044(4) 0.033(3) 0.040(4) 0.006(3) 0.013(3) 0.005(3)
C21 0.034(3) 0.029(3) 0.033(3) 0.011(2) 0.008(2) 0.003(2)
C22 0.035(3) 0.034(3) 0.037(3) 0.012(3) 0.008(3) 0.003(3)
C23 0.041(4) 0.040(4) 0.053(4) -0.003(3) 0.008(3) 0.002(3)
C24 0.043(4) 0.050(4) 0.077(6) -0.012(4) 0.009(4) -0.008(4)
C25 0.029(4) 0.050(4) 0.076(5) 0.002(4) 0.010(3) -0.002(3)
C26 0.034(4) 0.040(3) 0.043(4) 0.006(3) 0.006(3) 0.004(3)
C27 0.043(4) 0.056(4) 0.036(4) 0.016(3) 0.000(3) 0.005(3)
C28 0.053(5) 0.075(5) 0.039(4) 0.025(4) 0.004(3) 0.013(4)
C29 0.079(6) 0.055(5) 0.045(4) 0.030(4) 0.022(4) 0.022(4)
C30 0.063(5) 0.041(4) 0.052(4) 0.021(3) 0.023(4) 0.009(3)
C31 0.038(3) 0.027(3) 0.038(3) 0.010(3) 0.012(3) 0.010(3)
C32 0.031(3) 0.026(3) 0.038(3) 0.009(3) 0.008(3) 0.004(2)
C33 0.044(4) 0.033(3) 0.053(4) 0.011(3) 0.014(3) -0.002(3)
C34 0.040(4) 0.034(4) 0.061(5) 0.000(3) 0.007(3) -0.010(3)
C35 0.035(4) 0.044(4) 0.043(4) 0.003(3) 0.001(3) 0.001(3)
C36 0.029(3) 0.030(3) 0.038(3) 0.004(3) 0.004(3) 0.005(2)

loop_
_atom_type_symbol
_atom_type_description
_atom_type_scat_dispersion_real
_atom_type_scat_dispersion_imag
_atom_type_scat_source
C C 0.0033 0.0016 'International Tables Vol C Tables 4.2.6.8 and 6.1.1.4'
H H 0.0000 0.0000 'International Tables Vol C Tables 4.2.6.8 and 6.1.1.4'
N N 0.0061 0.0033 'International Tables Vol C Tables 4.2.6.8 and 6.1.1.4'
O O 0.0106 0.0060 'International Tables Vol C Tables 4.2.6.8 and 6.1.1.4'
F F 0.0171 0.0103 'International Tables Vol C Tables 4.2.6.8 and 6.1.1.4'
P P 0.1023 0.0942 'International Tables Vol C Tables 4.2.6.8 and 6.1.1.4'
Ru Ru -1.2594 0.8363 'International Tables Vol C Tables 4.2.6.8 and 6.1.1.4'

loop_
_citation_id
_citation_doi
_citation_year
1 10.1039/D2DT01364A 2022

loop_
_geom_angle_atom_site_label_1
_geom_angle_atom_site_label_2
_geom_angle_atom_site_label_3
_geom_angle
_geom_angle_site_symmetry_1
_geom_angle_site_symmetry_3
_geom_angle_publ_flag
N3 Ru1 N5 88.45(18) . . ?
N3 Ru1 N2 96.87(18) . . ?
N5 Ru1 N2 174.51(18) . . ?
N3 Ru1 N4 79.05(18) . . ?
N5 Ru1 N4 95.15(19) . . ?
N2 Ru1 N4 87.22(19) . . ?
N3 Ru1 N6 95.24(18) . . ?
N5 Ru1 N6 78.98(19) . . ?
N2 Ru1 N6 99.11(18) . . ?
N4 Ru1 N6 172.00(18) . . ?
N3 Ru1 N1 175.37(18) . . ?
N5 Ru1 N1 95.42(18) . . ?
N2 Ru1 N1 79.33(18) . . ?
N4 Ru1 N1 98.03(18) . . ?
N6 Ru1 N1 88.01(17) . . ?
O1 P1 O2 117.4(4) . . ?
O1 P1 O3 116.1(3) . . ?
O2 P1 O3 98.5(4) . . ?
O1 P1 C5 111.5(3) . . ?
O2 P1 C5 105.5(3) . . ?
O3 P1 C5 106.5(3) . . ?
F3 P2 F4 91.0(3) . . ?
F3 P2 F6 89.5(3) . . ?
F4 P2 F6 90.8(3) . . ?
F3 P2 F1 90.4(3) . . ?
F4 P2 F1 90.2(3) . . ?
F6 P2 F1 178.9(3) . . ?
F3 P2 F5 179.2(3) . . ?
F4 P2 F5 89.7(2) . . ?
F6 P2 F5 90.3(3) . . ?
F1 P2 F5 89.8(2) . . ?
F3 P2 F2 89.6(3) . . ?
F4 P2 F2 179.4(3) . . ?
F6 P2 F2 89.4(3) . . ?
F1 P2 F2 89.6(3) . . ?
F5 P2 F2 89.7(2) . . ?
F8 P3 F10 94.3(5) . . ?
F8 P3 F7 177.6(4) . . ?
F10 P3 F7 87.9(3) . . ?
F8 P3 F9 90.2(5) . . ?
F10 P3 F9 175.5(4) . . ?
F7 P3 F9 87.6(4) . . ?
F8 P3 F11 91.3(3) . . ?
F10 P3 F11 90.8(3) . . ?
F7 P3 F11 89.6(3) . . ?
F9 P3 F11 89.5(3) . . ?
F8 P3 F12 89.2(3) . . ?
F10 P3 F12 89.8(3) . . ?
F7 P3 F12 89.8(3) . . ?
F9 P3 F12 89.9(3) . . ?
F11 P3 F12 179.2(3) . . ?
C1 N1 C11 118.8(5) . . ?
C1 N1 Ru1 127.7(4) . . ?
C11 N1 Ru1 113.4(4) . . ?
C16 N2 C12 116.9(5) . . ?
C16 N2 Ru1 129.0(4) . . ?
C12 N2 Ru1 113.9(4) . . ?
C17 N3 C21 118.4(5) . . ?
C17 N3 Ru1 125.8(4) . . ?
C21 N3 Ru1 115.6(4) . . ?
C26 N4 C22 118.4(5) . . ?
C26 N4 Ru1 126.5(4) . . ?
C22 N4 Ru1 115.1(4) . . ?
C27 N5 C31 119.0(5) . . ?
C27 N5 Ru1 125.6(4) . . ?
C31 N5 Ru1 115.4(4) . . ?
C36 N6 C32 118.9(5) . . ?
C36 N6 Ru1 125.9(4) . . ?
C32 N6 Ru1 115.2(4) . . ?
C8 O3 P1 119.1(6) . . ?
N1 C1 C2 122.2(6) . . ?
C3 C2 C1 119.6(6) . . ?
C2 C3 C4 120.3(6) . . ?
C3 C4 C11 117.0(6) . . ?
C3 C4 C5 125.5(6) . . ?
C11 C4 C5 117.4(6) . . ?
C10 C5 C4 120.1(6) . . ?
C10 C5 P1 116.7(5) . . ?
C4 C5 P1 123.2(5) . . ?
C6 O2 P1 126.5(9) . . ?
C6A O2 P1 124.7(13) . . ?
O2 C6 C7 116.6(18) . . ?
C7A C6A O2 129(3) . . ?
C9 C8 O3 109.9(10) . . ?
C5 C10 C13 122.4(6) . . ?
N1 C11 C4 122.0(5) . . ?
N1 C11 C12 116.7(5) . . ?
C4 C11 C12 121.3(5) . . ?
N2 C12 C13 122.8(5) . . ?
N2 C12 C11 116.5(5) . . ?
C13 C12 C11 120.7(5) . . ?
C12 C13 C14 118.0(6) . . ?
C12 C13 C10 118.0(6) . . ?
C14 C13 C10 124.0(6) . . ?
C15 C14 C13 119.0(6) . . ?
C14 C15 C16 119.7(6) . . ?
N2 C16 C15 123.6(6) . . ?
N3 C17 C18 122.1(6) . . ?
C19 C18 C17 119.6(6) . . ?
C18 C19 C20 118.8(6) . . ?
C21 C20 C19 119.4(6) . . ?
N3 C21 C20 121.7(6) . . ?
N3 C21 C22 114.5(5) . . ?
C20 C21 C22 123.8(5) . . ?
N4 C22 C23 121.7(6) . . ?
N4 C22 C21 115.2(5) . . ?
C23 C22 C21 123.1(5) . . ?
C22 C23 C24 119.0(6) . . ?
C25 C24 C23 119.1(6) . . ?
C24 C25 C26 119.6(6) . . ?
N4 C26 C25 122.2(6) . . ?
N5 C27 C28 122.4(7) . . ?
C29 C28 C27 119.3(7) . . ?
C28 C29 C30 119.1(7) . . ?
C29 C30 C31 120.2(7) . . ?
N5 C31 C30 119.9(6) . . ?
N5 C31 C32 115.1(5) . . ?
C30 C31 C32 125.0(6) . . ?
N6 C32 C33 121.0(6) . . ?
N6 C32 C31 115.2(5) . . ?
C33 C32 C31 123.8(6) . . ?
C34 C33 C32 119.1(6) . . ?
C35 C34 C33 120.2(6) . . ?
C34 C35 C36 119.1(6) . . ?
N6 C36 C35 121.6(6) . . ?

loop_
_geom_bond_atom_site_label_1
_geom_bond_atom_site_label_2
_geom_bond_distance
_geom_bond_site_symmetry_2
_geom_bond_publ_flag
Ru1 N3 2.052(5) . ?
Ru1 N5 2.054(5) . ?
Ru1 N2 2.059(5) . ?
Ru1 N4 2.059(5) . ?
Ru1 N6 2.067(4) . ?
Ru1 N1 2.067(4) . ?
P1 O1 1.451(5) . ?
P1 O2 1.565(6) . ?
P1 O3 1.569(6) . ?
P1 C5 1.799(7) . ?
P2 F3 1.582(5) . ?
P2 F4 1.583(4) . ?
P2 F6 1.589(5) . ?
P2 F1 1.597(5) . ?
P2 F5 1.600(4) . ?
P2 F2 1.601(4) . ?
P3 F8 1.530(6) . ?
P3 F10 1.587(5) . ?
P3 F7 1.586(5) . ?
P3 F9 1.590(6) . ?
P3 F11 1.598(5) . ?
P3 F12 1.615(5) . ?
N1 C1 1.339(7) . ?
N1 C11 1.362(7) . ?
N2 C16 1.347(8) . ?
N2 C12 1.358(7) . ?
N3 C17 1.347(7) . ?
N3 C21 1.358(7) . ?
N4 C26 1.338(8) . ?
N4 C22 1.356(7) . ?
N5 C27 1.343(7) . ?
N5 C31 1.367(7) . ?
N6 C36 1.341(7) . ?
N6 C32 1.357(7) . ?
O3 C8 1.510(12) . ?
C1 C2 1.380(8) . ?
C2 C3 1.370(9) . ?
C3 C4 1.394(9) . ?
C4 C11 1.412(8) . ?
C4 C5 1.446(9) . ?
C5 C10 1.375(10) . ?
O2 C6 1.383(19) . ?
O2 C6A 1.45(3) . ?
C6 C7 1.41(2) . ?
C6A C7A 1.28(4) . ?
C8 C9 1.409(14) . ?
C10 C13 1.419(9) . ?
C11 C12 1.413(8) . ?
C12 C13 1.399(8) . ?
C13 C14 1.406(9) . ?
C14 C15 1.362(9) . ?
C15 C16 1.375(9) . ?
C17 C18 1.382(8) . ?
C18 C19 1.368(9) . ?
C19 C20 1.395(9) . ?
C20 C21 1.377(8) . ?
C21 C22 1.477(8) . ?
C22 C23 1.377(8) . ?
C23 C24 1.387(10) . ?
C24 C25 1.359(9) . ?
C25 C26 1.378(9) . ?
C27 C28 1.369(10) . ?
C28 C29 1.373(11) . ?
C29 C30 1.374(10) . ?
C30 C31 1.389(9) . ?
C31 C32 1.462(8) . ?
C32 C33 1.385(8) . ?
C33 C34 1.367(9) . ?
C34 C35 1.354(10) . ?
C35 C36 1.386(8) . ?
